data_7104871
loop_
_publ_author_name
'Iwata, Masatoshi'
'Okazaki, Masaaki'
'Tobita, Hiromi'

_publ_section_title
;
 Insertion of pyridine into an iron--silicon bond: structure of the product
 Cp*(CO)Fe{\h3(C,C,C)-C5H5NSiMe2NPh2}
;
_journal_coden_ASTM CHCOFS
_journal_issue 21
_journal_name_full
;
 Chemical Communications (Cambridge, United Kingdom)
;
_journal_page_first 2744
_journal_page_last 2745
_journal_paper_doi 10.1039/b308885e
_journal_year 2003
_chemical_formula_moiety 'C30 H36 Fe N2 O Si '
_chemical_formula_sum 'C30 H36 Fe N2 O Si'
_chemical_formula_weight 524.56
_space_group_IT_number 14
_symmetry_cell_setting monoclinic
_symmetry_Int_Tables_number 14
_symmetry_space_group_name_Hall '-P 2yab'
_symmetry_space_group_name_H-M 'P 1 21/a 1'
_cell_angle_alpha 90
_cell_angle_beta 109.099(2)
_cell_angle_gamma 90
_cell_formula_units_Z 4
_cell_length_a 17.1694(6)
_cell_length_b 9.0939(4)
_cell_length_c 18.5947(6)
_cell_measurement_reflns_used 21889
_cell_measurement_temperature 150.2
_cell_measurement_theta_max 27.5
_cell_measurement_theta_min 2.3
_cell_volume 2743.5(2)
_computing_cell_refinement PROCESS-AUTO
_computing_data_collection PROCESS-AUTO
_computing_data_reduction 'teXsan Ver. 1.11'
_computing_publication_material 'teXsan Ver. 1.11'
_computing_structure_refinement 'teXsan Ver. 1.10'
_computing_structure_solution 'DIRDIF94 (PATTY)'
_diffrn_detector_area_resol_mean 10.00
_diffrn_measured_fraction_theta_full 0.9965
_diffrn_measured_fraction_theta_max 0.9965
_diffrn_measurement_device_type 'Rigaku RAXIS-RAPID Imaging Plate'
_diffrn_measurement_method \w
_diffrn_radiation_type 'Mo K\a'
_diffrn_radiation_wavelength 0.7107
_diffrn_reflns_av_R_equivalents 0.056
_diffrn_reflns_limit_h_max 22
_diffrn_reflns_limit_h_min -22
_diffrn_reflns_limit_k_max 11
_diffrn_reflns_limit_k_min -11
_diffrn_reflns_limit_l_max 23
_diffrn_reflns_limit_l_min -24
_diffrn_reflns_number 26166
_diffrn_reflns_theta_full 27.46
_diffrn_reflns_theta_max 27.46
_exptl_absorpt_coefficient_mu 0.618
_exptl_absorpt_correction_T_max 0.901
_exptl_absorpt_correction_T_min 0.815
_exptl_absorpt_correction_type integration
_exptl_absorpt_process_details '(Higashi, 1999)'
_exptl_crystal_colour red
_exptl_crystal_density_diffrn 1.270
_exptl_crystal_density_method 'not measured'
_exptl_crystal_description unknown
_exptl_crystal_size_max 0.200
_exptl_crystal_size_mid 0.200
_exptl_crystal_size_min 0.200
_refine_diff_density_max 0.79
_refine_diff_density_min -0.71
_refine_ls_extinction_method none
_refine_ls_goodness_of_fit_ref 1.412
_refine_ls_hydrogen_treatment noref
_refine_ls_number_parameters 316
_refine_ls_number_reflns 4963
_refine_ls_R_factor_gt 0.0515
_refine_ls_shift/su_max 0.0009
_refine_ls_structure_factor_coef Fsqd
_refine_ls_weighting_details 'w = 1/[\s^2^(Fo^2^) + (0.06500(Max(Fo^2^,0) + 2Fc^2^)/3)^2^]'
_refine_ls_weighting_scheme calc
_refine_ls_wR_factor_ref 0.1320
_reflns_number_gt 4963
_reflns_number_total 6255
_reflns_threshold_expression F^2^>2.0\s(F^2^)
_cod_data_source_file b308885e.txt
_cod_data_source_block complex_3
_cod_original_formula_sum 'C30 H36 Fe N2 O Si '
_cod_database_code 7104871

loop_
_symmetry_equiv_pos_as_xyz
x,y,z
1/2-x,1/2+y,-z
-x,-y,-z
1/2+x,1/2-y,z

loop_
_atom_site_label
_atom_site_type_symbol
_atom_site_fract_x
_atom_site_fract_y
_atom_site_fract_z
_atom_site_U_iso_or_equiv
_atom_site_adp_type
_atom_site_occupancy
_atom_site_calc_flag
_atom_site_refinement_flags
_atom_site_disorder_assembly
_atom_site_disorder_group
Fe1 Fe 0.12903(2) 0.20073(4) 0.13790(2) 0.0209(1) Uani 1.00 d . . .
Si1 Si 0.33099(5) 0.01942(9) 0.32180(4) 0.0268(2) Uani 1.00 d . . .
O1 O 0.2073(2) -0.0651(3) 0.1108(1) 0.0437(7) Uani 1.00 d . . .
N1 N 0.3678(1) 0.1334(3) 0.4014(1) 0.0250(6) Uani 1.00 d . . .
N2 N 0.2243(1) 0.0385(2) 0.2838(1) 0.0225(5) Uani 1.00 d . . .
C1 C 0.3798(2) 0.0806(5) 0.2518(2) 0.0462(10) Uani 1.00 d . . .
C2 C 0.3557(2) -0.1761(4) 0.3468(2) 0.0445(9) Uani 1.00 d . . .
C3 C 0.4324(2) 0.2362(3) 0.4026(1) 0.0238(7) Uani 1.00 d . . .
C4 C 0.4136(2) 0.3774(3) 0.3751(2) 0.0319(8) Uani 1.00 d . . .
C5 C 0.4749(2) 0.4722(3) 0.3721(2) 0.0403(9) Uani 1.00 d . . .
C6 C 0.5565(2) 0.4277(3) 0.3979(2) 0.0343(8) Uani 1.00 d . . .
C7 C 0.5762(2) 0.2884(3) 0.4268(2) 0.0346(8) Uani 1.00 d . . .
C8 C 0.5144(2) 0.1923(3) 0.4289(2) 0.0299(7) Uani 1.00 d . . .
C9 C 0.3487(2) 0.1165(3) 0.4691(1) 0.0223(6) Uani 1.00 d . . .
C10 C 0.3933(2) 0.1911(3) 0.5359(2) 0.0272(7) Uani 1.00 d . . .
C11 C 0.3758(2) 0.1697(3) 0.6026(2) 0.0351(8) Uani 1.00 d . . .
C12 C 0.3139(2) 0.0749(4) 0.6055(2) 0.0370(9) Uani 1.00 d . . .
C13 C 0.2678(2) 0.0030(3) 0.5389(2) 0.0340(8) Uani 1.00 d . . .
C14 C 0.2849(2) 0.0235(3) 0.4723(2) 0.0283(7) Uani 1.00 d . . .
C15 C 0.1917(2) 0.1820(3) 0.2573(1) 0.0249(7) Uani 1.00 d . . .
C16 C 0.1057(2) 0.2052(3) 0.2361(2) 0.0266(7) Uani 1.00 d . . .
C17 C 0.0576(2) 0.0873(3) 0.1957(2) 0.0289(7) Uani 1.00 d . . .
C18 C 0.0900(2) -0.0596(3) 0.2227(2) 0.0284(7) Uani 1.00 d . . .
C19 C 0.1684(2) -0.0772(3) 0.2657(1) 0.0253(7) Uani 1.00 d . . .
C20 C 0.1748(2) 0.0392(3) 0.1232(1) 0.0270(7) Uani 1.00 d . . .
C21 C 0.0803(3) 0.4146(4) 0.1114(2) 0.047(1) Uani 1.00 d . . .
C22 C 0.1627(2) 0.4163(3) 0.1181(2) 0.0400(9) Uani 1.00 d . . .
C23 C 0.1745(2) 0.3195(4) 0.0646(2) 0.0350(8) Uani 1.00 d . . .
C24 C 0.0966(2) 0.2548(3) 0.0229(2) 0.0358(8) Uani 1.00 d . . .
C25 C 0.0375(2) 0.3153(4) 0.0521(2) 0.0468(10) Uani 1.00 d . . .
C26 C 0.0417(5) 0.5153(6) 0.1550(3) 0.109(2) Uani 1.00 d . . .
C27 C 0.2290(4) 0.5130(5) 0.1703(3) 0.084(2) Uani 1.00 d . . .
C28 C 0.2531(3) 0.2912(6) 0.0474(3) 0.080(2) Uani 1.00 d . . .
C29 C 0.0806(4) 0.1524(5) -0.0433(2) 0.092(2) Uani 1.00 d . . .
C30 C -0.0530(3) 0.2888(7) 0.0269(4) 0.107(2) Uani 1.00 d . . .
H1 H 0.3613 0.0204 0.2077 0.0555 Uiso 1.00 calc . . .
H2 H 0.3649 0.1801 0.2380 0.0555 Uiso 1.00 calc . . .
H3 H 0.4379 0.0735 0.2735 0.0555 Uiso 1.00 calc . . .
H4 H 0.3337 -0.2356 0.3026 0.0545 Uiso 1.00 calc . . .
H5 H 0.3316 -0.2055 0.3841 0.0545 Uiso 1.00 calc . . .
H6 H 0.4135 -0.1889 0.3666 0.0545 Uiso 1.00 calc . . .
H7 H 0.3578 0.4090 0.3580 0.0388 Uiso 1.00 calc . . .
H8 H 0.4611 0.5684 0.3519 0.0485 Uiso 1.00 calc . . .
H9 H 0.5988 0.4935 0.3958 0.0417 Uiso 1.00 calc . . .
H10 H 0.6321 0.2580 0.4456 0.0414 Uiso 1.00 calc . . .
H11 H 0.5283 0.0961 0.4486 0.0364 Uiso 1.00 calc . . .
H12 H 0.4360 0.2570 0.5353 0.0329 Uiso 1.00 calc . . .
H13 H 0.4068 0.2207 0.6475 0.0421 Uiso 1.00 calc . . .
H14 H 0.3028 0.0594 0.6517 0.0444 Uiso 1.00 calc . . .
H15 H 0.2243 -0.0608 0.5397 0.0406 Uiso 1.00 calc . . .
H16 H 0.2531 -0.0273 0.4276 0.0340 Uiso 1.00 calc . . .
H17 H 0.2291 0.2570 0.2830 0.0413 Uiso 1.00 calc . . .
H18 H 0.0794 0.2943 0.2425 0.0413 Uiso 1.00 calc . . .
H19 H 0.0011 0.1005 0.1731 0.0413 Uiso 1.00 calc . . .
H20 H 0.0546 -0.1431 0.2092 0.0346 Uiso 1.00 calc . . .
H21 H 0.1868 -0.1726 0.2851 0.0303 Uiso 1.00 calc . . .
H22 H 0.0493 0.6155 0.1429 0.1131 Uiso 1.00 calc . . .
H23 H -0.0157 0.4959 0.1412 0.1131 Uiso 1.00 calc . . .
H24 H 0.0669 0.5010 0.2081 0.1131 Uiso 1.00 calc . . .
H25 H 0.2511 0.5762 0.1396 0.0992 Uiso 1.00 calc . . .
H26 H 0.2091 0.5693 0.2018 0.0992 Uiso 1.00 calc . . .
H27 H 0.2741 0.4521 0.2002 0.0992 Uiso 1.00 calc . . .
H28 H 0.2457 0.3177 -0.0042 0.0921 Uiso 1.00 calc . . .
H29 H 0.2971 0.3427 0.0806 0.0921 Uiso 1.00 calc . . .
H30 H 0.2649 0.1866 0.0523 0.0921 Uiso 1.00 calc . . .
H31 H 0.0440 0.1981 -0.0874 0.1051 Uiso 1.00 calc . . .
H32 H 0.1300 0.1267 -0.0511 0.1051 Uiso 1.00 calc . . .
H33 H 0.0542 0.0652 -0.0328 0.1051 Uiso 1.00 calc . . .
H34 H -0.0817 0.3790 0.0094 0.1207 Uiso 1.00 calc . . .
H35 H -0.0680 0.2195 -0.0136 0.1207 Uiso 1.00 calc . . .
H36 H -0.0687 0.2523 0.0681 0.1207 Uiso 1.00 calc . . .

loop_
_atom_site_aniso_label
_atom_site_aniso_U_11
_atom_site_aniso_U_22
_atom_site_aniso_U_33
_atom_site_aniso_U_12
_atom_site_aniso_U_13
_atom_site_aniso_U_23
Fe1 0.0203(2) 0.0222(2) 0.0206(2) 0.0001(1) 0.0073(1) 0.0030(1)
Si1 0.0201(4) 0.0353(4) 0.0226(4) 0.0016(3) 0.0036(3) -0.0065(3)
O1 0.062(2) 0.039(1) 0.029(1) 0.018(1) 0.014(1) -0.0039(9)
N1 0.021(1) 0.031(1) 0.022(1) -0.0032(10) 0.0054(9) -0.0034(9)
N2 0.021(1) 0.022(1) 0.020(1) 0.0008(9) 0.0024(8) 0.0005(8)
C1 0.031(2) 0.081(3) 0.029(2) -0.009(2) 0.013(1) -0.015(2)
C2 0.031(2) 0.039(2) 0.051(2) 0.014(1) -0.003(1) -0.013(1)
C3 0.021(1) 0.027(1) 0.022(1) 0.000(1) 0.006(1) -0.0026(10)
C4 0.023(1) 0.030(2) 0.039(2) 0.010(1) 0.006(1) 0.002(1)
C5 0.037(2) 0.026(2) 0.055(2) 0.005(1) 0.011(1) 0.009(1)
C6 0.030(2) 0.030(2) 0.043(2) -0.004(1) 0.011(1) 0.002(1)
C7 0.022(1) 0.036(2) 0.044(2) 0.005(1) 0.008(1) 0.001(1)
C8 0.023(1) 0.025(1) 0.037(2) 0.004(1) 0.003(1) 0.005(1)
C9 0.021(1) 0.020(1) 0.025(1) 0.005(1) 0.0058(10) 0.0006(10)
C10 0.025(1) 0.027(1) 0.027(1) -0.001(1) 0.006(1) -0.006(1)
C11 0.041(2) 0.038(2) 0.026(1) 0.000(1) 0.010(1) -0.010(1)
C12 0.045(2) 0.045(2) 0.025(1) -0.002(1) 0.017(1) -0.004(1)
C13 0.034(2) 0.039(2) 0.032(2) -0.004(1) 0.014(1) -0.002(1)
C14 0.027(1) 0.030(1) 0.025(1) 0.000(1) 0.004(1) -0.001(1)
C15 0.027(1) 0.023(1) 0.023(1) -0.002(1) 0.006(1) -0.0017(10)
C16 0.030(1) 0.029(1) 0.025(1) 0.007(1) 0.013(1) 0.007(1)
C17 0.021(1) 0.036(2) 0.029(1) 0.000(1) 0.007(1) 0.010(1)
C18 0.027(1) 0.029(1) 0.026(1) -0.008(1) 0.003(1) 0.005(1)
C19 0.029(1) 0.024(1) 0.022(1) -0.002(1) 0.005(1) 0.0038(10)
C20 0.035(2) 0.029(1) 0.015(1) 0.000(1) 0.006(1) 0.0012(10)
C21 0.073(3) 0.033(2) 0.050(2) 0.022(2) 0.040(2) 0.022(1)
C22 0.062(2) 0.030(2) 0.027(2) -0.014(2) 0.013(1) 0.005(1)
C23 0.032(2) 0.047(2) 0.029(1) 0.000(1) 0.014(1) 0.015(1)
C24 0.048(2) 0.027(1) 0.024(1) -0.001(1) 0.000(1) 0.005(1)
C25 0.022(2) 0.054(2) 0.060(2) 0.004(1) 0.006(1) 0.042(2)
C26 0.187(6) 0.085(4) 0.098(4) 0.096(4) 0.104(4) 0.065(3)
C27 0.133(5) 0.047(2) 0.049(2) -0.045(3) -0.003(3) 0.005(2)
C28 0.053(3) 0.126(4) 0.080(3) 0.021(3) 0.047(2) 0.053(3)
C29 0.187(6) 0.044(2) 0.021(2) 0.009(3) 0.000(2) 0.003(2)
C30 0.030(2) 0.127(5) 0.138(5) -0.006(3) -0.006(3) 0.106(4)

loop_
_atom_type_symbol
_atom_type_description
_atom_type_scat_dispersion_real
_atom_type_scat_dispersion_imag
_atom_type_scat_source
C C 0.003 0.002
;International Tables for Crystallography
(1992, Vol. C, Tables 4.2.6.8 and 6.1.1.1)
;
H H 0.000 0.000
;International Tables for Crystallography
(1992, Vol. C, Table 6.1.1.2)
;
Fe Fe 0.346 0.844
;International Tables for Crystallography
(1992, Vol. C, Tables 4.2.6.8 and 6.1.1.1)
;
N N 0.006 0.003
;International Tables for Crystallography
(1992, Vol. C, Tables 4.2.6.8 and 6.1.1.1)
;
Si Si 0.082 0.070
;International Tables for Crystallography
(1992, Vol. C, Tables 4.2.6.8 and 6.1.1.1)
;
O O 0.011 0.006
;International Tables for Crystallography
(1992, Vol. C, Tables 4.2.6.8 and 6.1.1.1)
;

loop_
_geom_angle_atom_site_label_1
_geom_angle_atom_site_label_2
_geom_angle_atom_site_label_3
_geom_angle
_geom_angle_site_symmetry_1
_geom_angle_site_symmetry_2
_geom_angle_site_symmetry_3
_geom_angle_publ_flag
C15 FE1 C16 39.8(1) . . . yes
C15 FE1 C17 67.4(1) . . . yes
C15 FE1 C20 89.8(1) . . . yes
C15 FE1 C21 110.0(1) . . . yes
C15 FE1 C22 100.5(1) . . . yes
C15 FE1 C23 123.6(1) . . . yes
C15 FE1 C24 163.9(1) . . . yes
C15 FE1 C25 145.3(1) . . . yes
C16 FE1 C17 39.7(1) . . . yes
C16 FE1 C20 113.6(1) . . . yes
C16 FE1 C21 90.7(1) . . . yes
C16 FE1 C22 106.8(1) . . . yes
C16 FE1 C23 145.1(1) . . . yes
C16 FE1 C24 150.3(1) . . . yes
C16 FE1 C25 111.1(1) . . . yes
C17 FE1 C20 92.0(1) . . . yes
C17 FE1 C21 108.2(1) . . . yes
C17 FE1 C22 140.3(1) . . . yes
C17 FE1 C23 167.9(1) . . . yes
C17 FE1 C24 128.6(1) . . . yes
C17 FE1 C25 102.1(1) . . . yes
C20 FE1 C21 155.8(1) . . . yes
C20 FE1 C22 126.6(1) . . . yes
C20 FE1 C23 92.9(1) . . . yes
C20 FE1 C24 91.2(1) . . . yes
C20 FE1 C25 124.3(2) . . . yes
C21 FE1 C22 38.2(1) . . . yes
C21 FE1 C23 64.8(1) . . . yes
C21 FE1 C24 65.9(1) . . . yes
C21 FE1 C25 39.6(2) . . . yes
C22 FE1 C23 38.8(1) . . . yes
C22 FE1 C24 66.3(1) . . . yes
C22 FE1 C25 65.7(1) . . . yes
C23 FE1 C24 40.3(1) . . . yes
C23 FE1 C25 66.1(1) . . . yes
C24 FE1 C25 39.2(1) . . . yes
N1 SI1 N2 109.0(1) . . . yes
N1 SI1 C1 107.2(1) . . . yes
N1 SI1 C2 111.6(1) . . . yes
N2 SI1 C1 110.0(1) . . . yes
N2 SI1 C2 108.8(1) . . . yes
C1 SI1 C2 110.2(2) . . . yes
SI1 N1 C3 117.5(2) . . . yes
SI1 N1 C9 124.5(2) . . . yes
C3 N1 C9 117.3(2) . . . yes
SI1 N2 C15 118.0(2) . . . yes
SI1 N2 C19 125.0(2) . . . yes
C15 N2 C19 116.3(2) . . . yes
N1 C3 C4 120.7(2) . . . yes
N1 C3 C8 120.2(3) . . . yes
C4 C3 C8 119.0(3) . . . yes
C3 C4 C5 120.6(3) . . . yes
C4 C5 C6 120.3(3) . . . yes
C5 C6 C7 119.7(3) . . . yes
C6 C7 C8 120.0(3) . . . yes
C3 C8 C7 120.4(3) . . . yes
N1 C9 C10 121.3(2) . . . yes
N1 C9 C14 121.2(2) . . . yes
C10 C9 C14 117.5(3) . . . yes
C9 C10 C11 120.7(3) . . . yes
C10 C11 C12 121.1(3) . . . yes
C11 C12 C13 118.6(3) . . . yes
C12 C13 C14 120.6(3) . . . yes
C9 C14 C13 121.4(3) . . . yes
FE1 C15 N2 115.7(2) . . . yes
FE1 C15 C16 64.8(1) . . . yes
N2 C15 C16 119.0(2) . . . yes
FE1 C16 C15 75.4(2) . . . yes
FE1 C16 C17 75.8(2) . . . yes
C15 C16 C17 114.3(2) . . . yes
FE1 C17 C16 64.5(2) . . . yes
FE1 C17 C18 113.2(2) . . . yes
C16 C17 C18 114.7(2) . . . yes
C17 C18 C19 120.6(2) . . . yes
N2 C19 C18 122.5(2) . . . yes
FE1 C20 O1 176.3(3) . . . yes
FE1 C21 C22 70.9(2) . . . yes
FE1 C21 C25 70.3(2) . . . yes
FE1 C21 C26 130.0(2) . . . yes
C22 C21 C25 109.2(3) . . . yes
C22 C21 C26 124.1(5) . . . yes
C25 C21 C26 126.3(5) . . . yes
FE1 C22 C21 70.9(2) . . . yes
FE1 C22 C23 69.5(2) . . . yes
FE1 C22 C27 128.3(2) . . . yes
C21 C22 C23 108.3(3) . . . yes
C21 C22 C27 126.8(4) . . . yes
C23 C22 C27 124.9(4) . . . yes
FE1 C23 C22 71.7(2) . . . yes
FE1 C23 C24 70.0(2) . . . yes
FE1 C23 C28 127.2(2) . . . yes
C22 C23 C24 108.5(3) . . . yes
C22 C23 C28 127.6(4) . . . yes
C24 C23 C28 123.8(4) . . . yes
FE1 C24 C23 69.7(2) . . . yes
FE1 C24 C25 71.4(2) . . . yes
FE1 C24 C29 127.8(2) . . . yes
C23 C24 C25 107.1(3) . . . yes
C23 C24 C29 126.0(4) . . . yes
C25 C24 C29 126.8(4) . . . yes
FE1 C25 C21 70.2(2) . . . yes
FE1 C25 C24 69.3(2) . . . yes
FE1 C25 C30 126.9(2) . . . yes
C21 C25 C24 106.9(3) . . . yes
C21 C25 C30 124.4(5) . . . yes
C24 C25 C30 128.6(5) . . . yes

loop_
_geom_bond_atom_site_label_1
_geom_bond_atom_site_label_2
_geom_bond_distance
_geom_bond_site_symmetry_1
_geom_bond_site_symmetry_2
_geom_bond_publ_flag
FE1 C15 2.134(3) . . yes
FE1 C16 1.995(3) . . yes
FE1 C17 2.141(3) . . yes
FE1 C20 1.730(3) . . yes
FE1 C21 2.111(3) . . yes
FE1 C22 2.110(3) . . yes
FE1 C23 2.082(3) . . yes
FE1 C24 2.085(3) . . yes
FE1 C25 2.112(3) . . yes
SI1 N1 1.747(2) . . yes
SI1 N2 1.742(2) . . yes
SI1 C1 1.850(4) . . yes
SI1 C2 1.852(4) . . yes
O1 C20 1.161(4) . . yes
N1 C3 1.444(4) . . yes
N1 C9 1.410(4) . . yes
N2 C15 1.442(3) . . yes
N2 C19 1.390(3) . . yes
C3 C4 1.381(4) . . yes
C3 C8 1.389(4) . . yes
C4 C5 1.375(4) . . yes
C5 C6 1.385(4) . . yes
C6 C7 1.375(4) . . yes
C7 C8 1.386(4) . . yes
C9 C10 1.402(4) . . yes
C9 C14 1.400(4) . . yes
C10 C11 1.383(4) . . yes
C11 C12 1.382(5) . . yes
C12 C13 1.394(4) . . yes
C13 C14 1.376(4) . . yes
C15 C16 1.413(4) . . yes
C16 C17 1.412(4) . . yes
C17 C18 1.471(4) . . yes
C18 C19 1.332(4) . . yes
C21 C22 1.380(5) . . yes
C21 C25 1.429(6) . . yes
C21 C26 1.511(6) . . yes
C22 C23 1.393(5) . . yes
C22 C27 1.512(5) . . yes
C23 C24 1.435(4) . . yes
C23 C28 1.506(5) . . yes
C24 C25 1.410(5) . . yes
C24 C29 1.495(5) . . yes
C25 C30 1.489(5) . . yes
